data_4328062
loop_
_publ_author_name
'George J. Sopasis'
'Maria Orfanoudaki'
'Pavlos Zarmpas'
'Aggelos Philippidis'
'Milosz Siczek'
'Tadeusz Lis'
'James R. O'Brien'
'Constantinos J. Milios'

_publ_section_title
;
 2-Aminoisobutyric Acid in Co(II) and Co(II)/Ln(III) Chemistry:
 Homometallic and Heterometallic Clusters
;
_journal_name_full 'Inorganic Chemistry'
_journal_page_first 1170
_journal_page_last 1179
_journal_paper_doi 10.1021/ic2024007
_journal_volume 51
_journal_year 2012
_chemical_formula_moiety 'C29 H71 Co4 N7 O20, 2.8(C H4 O), 4(N O3), 0.2(H2 O)'
_chemical_formula_sum 'C31.8 H82.6 Co4 N11 O35'
_chemical_formula_weight 1415.01
_chemical_name_systematic
; 
 ? 
;
_space_group_IT_number 2
_symmetry_cell_setting triclinic
_symmetry_space_group_name_Hall '-P 1'
_symmetry_space_group_name_H-M 'P -1'
_atom_sites_solution_hydrogens geom
_atom_sites_solution_primary direct
_atom_sites_solution_secondary difmap
_audit_creation_method SHELXL-97
_cell_angle_alpha 91.31(4)
_cell_angle_beta 102.14(4)
_cell_angle_gamma 102.33(4)
_cell_formula_units_Z 2
_cell_length_a 12.019(5)
_cell_length_b 12.521(5)
_cell_length_c 21.999(9)
_cell_measurement_reflns_used 21459
_cell_measurement_temperature 100(2)
_cell_measurement_theta_max 30.00
_cell_measurement_theta_min 2.44
_cell_volume 3154(2)
_computing_cell_refinement 'CrysAlis CCD, Oxford Diffraction Ltd.'
_computing_data_collection 'CrysAlis RED, Oxford Diffraction Ltd.'
_computing_data_reduction 'CrysAlis RED, Oxford Diffraction Ltd.'
_computing_structure_refinement 'SHELXL-97 (Sheldrick, 1997)'
_computing_structure_solution 'SHELXS-97 (Sheldrick, 1990)'
_diffrn_ambient_temperature 100(2)
_diffrn_measured_fraction_theta_full 0.976
_diffrn_measured_fraction_theta_max 0.928
_diffrn_measurement_device_type 'Xcalibur PX KM4CCD'
_diffrn_measurement_method '\f and \w'
_diffrn_radiation_monochromator graphite
_diffrn_radiation_source 'fine-focus sealed tube'
_diffrn_radiation_type MoK\a
_diffrn_radiation_wavelength 0.71073
_diffrn_reflns_av_R_equivalents 0.0354
_diffrn_reflns_av_sigmaI/netI 0.0676
_diffrn_reflns_limit_h_max 16
_diffrn_reflns_limit_h_min -16
_diffrn_reflns_limit_k_max 17
_diffrn_reflns_limit_k_min -17
_diffrn_reflns_limit_l_max 26
_diffrn_reflns_limit_l_min -29
_diffrn_reflns_number 35709
_diffrn_reflns_theta_full 25.00
_diffrn_reflns_theta_max 30.00
_diffrn_reflns_theta_min 2.44
_exptl_absorpt_coefficient_mu 1.129
_exptl_absorpt_correction_T_max 0.861
_exptl_absorpt_correction_T_min 0.786
_exptl_absorpt_correction_type analytical
_exptl_absorpt_process_details
;
CrysAlis RED, Oxford Diffraction Ltd.,
Version 1.171.32.5
Analytical numeric absorption correction using a
multifaceted crystal model based on expressions
 derived by R.C. Clark & J.S. Reid.
(Clark, R. C. & Reid, J. S. (1995). Acta Cryst. A51, 887-897)
;
_exptl_crystal_colour pink
_exptl_crystal_density_diffrn 1.490
_exptl_crystal_description plate
_exptl_crystal_F_000 1477
_exptl_crystal_size_max 0.20
_exptl_crystal_size_mid 0.20
_exptl_crystal_size_min 0.14
_refine_diff_density_max 0.798
_refine_diff_density_min -0.861
_refine_diff_density_rms 0.088
_refine_ls_extinction_method none
_refine_ls_goodness_of_fit_ref 1.008
_refine_ls_hydrogen_treatment constr
_refine_ls_matrix_type full
_refine_ls_number_parameters 783
_refine_ls_number_reflns 17079
_refine_ls_number_restraints 36
_refine_ls_restrained_S_all 1.011
_refine_ls_R_factor_all 0.0834
_refine_ls_R_factor_gt 0.0480
_refine_ls_shift/su_max 0.001
_refine_ls_shift/su_mean 0.000
_refine_ls_structure_factor_coef Fsqd
_refine_ls_weighting_details 'calc w=1/[\s^2^(Fo^2^)+(0.0700P)^2^] where P=(Fo^2^+2Fc^2^)/3'
_refine_ls_weighting_scheme calc
_refine_ls_wR_factor_gt 0.1257
_refine_ls_wR_factor_ref 0.1328
_reflns_number_gt 10688
_reflns_number_total 17079
_reflns_threshold_expression >2sigma(I)
_cod_data_source_file ic2024007_si_002_01.cif
_cod_data_source_block complex_1
_cod_original_sg_symbol_Hall -P1
_cod_original_formula_sum 'C31.80 H82.60 Co4 N11 O35'
_cod_database_code 4328062

loop_
_symmetry_equiv_pos_as_xyz
'x, y, z'
'-x, -y, -z'

loop_
_atom_site_label
_atom_site_type_symbol
_atom_site_fract_x
_atom_site_fract_y
_atom_site_fract_z
_atom_site_U_iso_or_equiv
_atom_site_adp_type
_atom_site_occupancy
_atom_site_symmetry_multiplicity
_atom_site_calc_flag
_atom_site_refinement_flags
_atom_site_disorder_assembly
_atom_site_disorder_group
Co1 Co 0.21187(3) 0.66517(3) 0.271376(17) 0.02012(9) Uani 1 1 d . A .
Co2 Co 0.13332(4) 0.37885(3) 0.268105(18) 0.02455(10) Uani 1 1 d . A .
Co3 Co 0.34193(3) 0.74087(3) 0.429103(17) 0.01929(9) Uani 1 1 d . . .
Co4 Co 0.45282(4) 0.71379(4) 0.20266(2) 0.02522(17) Uani 0.948(2) 1 d P A 1
Co41 Co 0.4029(11) 0.7495(9) 0.1842(5) 0.044(4) Uiso 0.052(2) 1 d P A 2
O11 O 0.06558(17) 0.59805(17) 0.20302(9) 0.0274(4) Uani 1 1 d . . .
O21 O -0.01592(18) 0.42501(17) 0.22158(10) 0.0291(5) Uani 1 1 d . . .
N11 N -0.2014(2) 0.4059(2) 0.13170(14) 0.0459(8) Uani 1 1 d . . .
H114 H -0.2641 0.4068 0.1004 0.069 Uiso 1 1 calc R . .
H115 H -0.2264 0.3802 0.1660 0.069 Uiso 1 1 calc R . .
H116 H -0.1583 0.3615 0.1192 0.069 Uiso 1 1 calc R . .
C11 C -0.0152(3) 0.5132(2) 0.19500(14) 0.0259(6) Uani 1 1 d . . .
C21 C -0.1274(3) 0.5204(3) 0.14734(15) 0.0315(7) Uani 1 1 d . . .
C31 C -0.1006(3) 0.5657(3) 0.08684(16) 0.0409(8) Uani 1 1 d . . .
H311 H -0.1723 0.5778 0.0600 0.061 Uiso 1 1 calc R . .
H312 H -0.0697 0.5131 0.0653 0.061 Uiso 1 1 calc R . .
H313 H -0.0425 0.6353 0.0964 0.061 Uiso 1 1 calc R . .
C41 C -0.1921(3) 0.5910(4) 0.17769(19) 0.0531(10) Uani 1 1 d . . .
H411 H -0.2025 0.5633 0.2179 0.080 Uiso 1 1 calc R . .
H412 H -0.2687 0.5882 0.1505 0.080 Uiso 1 1 calc R . .
H413 H -0.1468 0.6669 0.1842 0.080 Uiso 1 1 calc R . .
O12 O 0.10392(16) 0.72191(15) 0.32103(9) 0.0235(4) Uani 1 1 d . . .
O22 O 0.20076(17) 0.81422(16) 0.41268(9) 0.0252(4) Uani 1 1 d . . .
N12 N 0.0558(2) 0.9398(2) 0.41430(11) 0.0259(5) Uani 1 1 d . . .
H121 H 0.1144 0.9911 0.4048 0.039 Uiso 1 1 calc R . .
H122 H 0.0824 0.9126 0.4513 0.039 Uiso 1 1 calc R . .
H123 H -0.0048 0.9710 0.4174 0.039 Uiso 1 1 calc R . .
C12 C 0.1163(2) 0.7898(2) 0.36582(14) 0.0222(6) Uani 1 1 d . . .
C22 C 0.0153(2) 0.8489(2) 0.36424(14) 0.0235(6) Uani 1 1 d . . .
C32 C -0.0116(3) 0.8982(3) 0.30142(15) 0.0335(7) Uani 1 1 d . . .
H321 H -0.0723 0.9395 0.3012 0.050 Uiso 1 1 calc R . .
H322 H -0.0390 0.8393 0.2681 0.050 Uiso 1 1 calc R . .
H323 H 0.0593 0.9474 0.2947 0.050 Uiso 1 1 calc R . .
C42 C -0.0918(3) 0.7701(3) 0.37724(17) 0.0369(8) Uani 1 1 d . . .
H421 H -0.1536 0.8096 0.3782 0.055 Uiso 1 1 calc R . .
H422 H -0.0706 0.7395 0.4176 0.055 Uiso 1 1 calc R . .
H423 H -0.1198 0.7105 0.3443 0.055 Uiso 1 1 calc R . .
O13 O 0.22238(18) 0.80758(17) 0.22247(10) 0.0292(5) Uani 1 1 d . . .
O23 O 0.33727(19) 0.80111(18) 0.15338(10) 0.0341(5) Uani 1 1 d . . .
N13 N 0.2590(3) 0.9447(2) 0.08262(13) 0.0443(7) Uani 1 1 d . A .
H131 H 0.2267 0.8841 0.0560 0.066 Uiso 1 1 calc R . .
H132 H 0.3380 0.9539 0.0922 0.066 Uiso 1 1 calc R . .
H133 H 0.2397 1.0046 0.0642 0.066 Uiso 1 1 calc R . .
C13 C 0.2617(3) 0.8367(2) 0.17546(15) 0.0310(7) Uani 1 1 d . A .
C23 C 0.2131(3) 0.9305(3) 0.14171(16) 0.0379(8) Uani 1 1 d . . .
C33 C 0.2606(4) 1.0365(3) 0.18304(18) 0.0515(10) Uani 1 1 d . A .
H331 H 0.2263 1.0949 0.1633 0.077 Uiso 1 1 calc R . .
H332 H 0.3457 1.0570 0.1887 0.077 Uiso 1 1 calc R . .
H333 H 0.2403 1.0259 0.2237 0.077 Uiso 1 1 calc R . .
C43 C 0.0817(3) 0.9025(3) 0.12448(19) 0.0481(9) Uani 1 1 d . A .
H431 H 0.0539 0.9614 0.1016 0.072 Uiso 1 1 calc R . .
H432 H 0.0511 0.8941 0.1624 0.072 Uiso 1 1 calc R . .
H433 H 0.0545 0.8337 0.0982 0.072 Uiso 1 1 calc R . .
O14 O 0.19425(17) 0.52371(15) 0.32432(9) 0.0220(4) Uani 1 1 d . . .
O24 O 0.23215(17) 0.58867(16) 0.42403(9) 0.0245(4) Uani 1 1 d . . .
N14 N 0.0649(3) 0.3304(2) 0.34738(13) 0.0370(7) Uani 1 1 d . . .
H141 H -0.0137 0.3001 0.3347 0.044 Uiso 1 1 calc R . .
H142 H 0.1005 0.2775 0.3658 0.044 Uiso 1 1 calc R . .
C14 C 0.1791(2) 0.5196(2) 0.38053(13) 0.0208(6) Uani 1 1 d . . .
C24 C 0.0833(2) 0.4245(2) 0.39404(13) 0.0231(6) Uani 1 1 d . . .
C34 C -0.0273(3) 0.4699(3) 0.38480(19) 0.0419(9) Uani 1 1 d . . .
H341 H -0.0468 0.4913 0.3420 0.063 Uiso 1 1 calc R . .
H342 H -0.0138 0.5340 0.4140 0.063 Uiso 1 1 calc R . .
H343 H -0.0920 0.4134 0.3925 0.063 Uiso 1 1 calc R . .
C44 C 0.1160(3) 0.3892(3) 0.45948(17) 0.0421(9) Uani 1 1 d . . .
H441 H 0.1279 0.4518 0.4896 0.063 Uiso 1 1 calc R . .
H442 H 0.1881 0.3626 0.4644 0.063 Uiso 1 1 calc R . .
H443 H 0.0530 0.3304 0.4669 0.063 Uiso 1 1 calc R . .
O15 O 0.36230(16) 0.74622(15) 0.33705(9) 0.0216(4) Uani 1 1 d . . .
O25 O 0.48211(18) 0.82676(16) 0.27767(10) 0.0288(5) Uani 1 1 d . . .
N15 N 0.4547(2) 0.89750(18) 0.43288(11) 0.0229(5) Uani 1 1 d . A .
H151 H 0.4152 0.9503 0.4398 0.027 Uiso 1 1 calc R . .
H152 H 0.5171 0.9033 0.4661 0.027 Uiso 1 1 calc R . .
C15 C 0.4442(2) 0.8230(2) 0.32624(14) 0.0232(6) Uani 1 1 d . A .
C25 C 0.4995(2) 0.9195(2) 0.37523(13) 0.0243(6) Uani 1 1 d . . .
C35 C 0.4635(4) 1.0225(3) 0.34734(16) 0.0465(9) Uani 1 1 d . A .
H351 H 0.4889 1.0341 0.3080 0.070 Uiso 1 1 calc R . .
H352 H 0.5004 1.0865 0.3767 0.070 Uiso 1 1 calc R . .
H353 H 0.3784 1.0122 0.3396 0.070 Uiso 1 1 calc R . .
C45 C 0.6318(3) 0.9339(3) 0.38999(17) 0.0456(9) Uani 1 1 d . A .
H451 H 0.6520 0.8659 0.4050 0.068 Uiso 1 1 calc R . .
H452 H 0.6673 0.9939 0.4222 0.068 Uiso 1 1 calc R . .
H453 H 0.6611 0.9511 0.3522 0.068 Uiso 1 1 calc R . .
O16 O 0.31706(16) 0.59587(16) 0.22316(9) 0.0237(4) Uani 1 1 d . . .
O26 O 0.21176(18) 0.42503(16) 0.19520(9) 0.0267(4) Uani 1 1 d . . .
N16 N 0.4201(3) 0.5999(2) 0.12579(13) 0.0391(7) Uani 1 1 d . . .
H161 H 0.4143 0.6364 0.0898 0.047 Uiso 1 1 calc R A 1
H162 H 0.4822 0.5667 0.1289 0.047 Uiso 1 1 calc R A 1
C16 C 0.2790(2) 0.5092(2) 0.18543(14) 0.0254(6) Uani 1 1 d . A .
C26 C 0.3117(3) 0.5145(3) 0.12135(15) 0.0336(7) Uani 1 1 d . A .
C36 C 0.2088(3) 0.5497(3) 0.07778(16) 0.0455(9) Uani 1 1 d . . .
H361 H 0.1970 0.6179 0.0955 0.068 Uiso 1 1 calc R A .
H362 H 0.1376 0.4921 0.0737 0.068 Uiso 1 1 calc R . .
H363 H 0.2266 0.5614 0.0366 0.068 Uiso 1 1 calc R . .
C46 C 0.3233(4) 0.4023(3) 0.09743(18) 0.0479(9) Uani 1 1 d . . .
H461 H 0.3384 0.4070 0.0554 0.072 Uiso 1 1 calc R A .
H462 H 0.2507 0.3480 0.0963 0.072 Uiso 1 1 calc R . .
H463 H 0.3882 0.3802 0.1254 0.072 Uiso 1 1 calc R . .
O17 O 0.0732(2) 0.23043(17) 0.21079(11) 0.0401(6) Uani 1 1 d . . .
H17 H 0.0651 0.2451 0.1733 0.060 Uiso 1 1 d R A .
C17 C -0.0263(4) 0.1495(3) 0.2181(2) 0.0617(12) Uani 1 1 d . A .
H171 H -0.0384 0.0862 0.1885 0.093 Uiso 1 1 calc R . .
H172 H -0.0956 0.1809 0.2100 0.093 Uiso 1 1 calc R . .
H173 H -0.0129 0.1262 0.2607 0.093 Uiso 1 1 calc R . .
O18 O 0.2904(2) 0.3319(2) 0.31076(11) 0.0471(7) Uani 1 1 d . . .
H18 H 0.2696 0.2898 0.3375 0.071 Uiso 1 1 d R A .
C18 C 0.3663(4) 0.2898(4) 0.28218(19) 0.0557(11) Uani 1 1 d . A .
H181 H 0.3383 0.2856 0.2368 0.083 Uiso 1 1 calc R . .
H182 H 0.3695 0.2163 0.2958 0.083 Uiso 1 1 calc R . .
H183 H 0.4444 0.3378 0.2938 0.083 Uiso 1 1 calc R . .
O19 O 0.34028(17) 0.75829(16) 0.52581(9) 0.0250(4) Uani 1 1 d . . .
H19 H 0.2801 0.7801 0.5287 0.037 Uiso 1 1 d R . .
C19 C 0.3537(3) 0.6710(3) 0.56663(15) 0.0319(7) Uani 1 1 d . . .
H19A H 0.3388 0.6907 0.6071 0.048 Uiso 1 1 calc R . .
H19B H 0.4334 0.6599 0.5725 0.048 Uiso 1 1 calc R . .
H19C H 0.2980 0.6033 0.5481 0.048 Uiso 1 1 calc R . .
O110 O 0.48977(18) 0.67137(17) 0.45253(10) 0.0307(5) Uani 1 1 d . . .
H118 H 0.5423 0.6905 0.4850 0.046 Uiso 1 1 d R . .
C110 C 0.5146(4) 0.5856(4) 0.4187(2) 0.0629(13) Uani 1 1 d . . .
H11K H 0.4557 0.5662 0.3796 0.094 Uiso 1 1 calc R . .
H11L H 0.5133 0.5215 0.4436 0.094 Uiso 1 1 calc R . .
H11M H 0.5920 0.6094 0.4095 0.094 Uiso 1 1 calc R . .
O111 O 0.5860(2) 0.8215(2) 0.16884(11) 0.0414(6) Uani 1 1 d . . .
H111 H 0.5568 0.8686 0.1485 0.062 Uiso 1 1 d R A .
C111 C 0.6972(3) 0.8726(4) 0.2060(2) 0.0576(11) Uani 1 1 d . A .
H11D H 0.7504 0.9007 0.1790 0.086 Uiso 1 1 calc R . .
H11E H 0.7286 0.8190 0.2323 0.086 Uiso 1 1 calc R . .
H11F H 0.6895 0.9334 0.2325 0.086 Uiso 1 1 calc R . .
N112 N 0.7059(2) 0.8370(2) 0.57319(12) 0.0292(6) Uani 1 1 d D . .
O112 O 0.67433(19) 0.90600(18) 0.53772(10) 0.0347(5) Uani 1 1 d D . .
O212 O 0.7928(2) 0.86444(19) 0.61778(11) 0.0424(6) Uani 1 1 d D . .
O312 O 0.6509(2) 0.73796(18) 0.56525(11) 0.0374(5) Uani 1 1 d D . .
N113 N 0.6000(3) 0.5533(3) 0.26604(16) 0.0454(8) Uani 1 1 d . A .
O113 O 0.5860(2) 0.6510(2) 0.26453(12) 0.0436(6) Uani 1 1 d . . .
O213 O 0.6683(3) 0.5272(2) 0.31158(14) 0.0596(8) Uani 1 1 d . . .
O313 O 0.5461(2) 0.4838(2) 0.22116(15) 0.0587(7) Uani 1 1 d . . .
N114 N 0.1195(2) 0.8719(2) 0.58865(13) 0.0284(6) Uani 0.950(4) 1 d PD B 10
O114 O 0.1635(2) 0.79312(19) 0.57973(14) 0.0465(8) Uani 0.950(4) 1 d PD B 10
O214 O 0.1006(2) 0.8922(2) 0.64062(12) 0.0384(7) Uani 0.950(4) 1 d PD B 10
O314 O 0.0924(2) 0.9326(2) 0.54531(11) 0.0364(7) Uani 0.950(4) 1 d PD B 10
N1R N 0.1195(2) 0.8719(2) 0.58865(13) 0.0284(6) Uani 0.050(4) 1 d PD B 20
O1R O 0.130(3) 0.832(3) 0.5364(9) 0.016(9) Uiso 0.050(4) 1 d PD B 20
O3R O 0.175(4) 0.822(4) 0.6329(15) 0.055(16) Uiso 0.050(4) 1 d PD B 20
O2R O 0.033(3) 0.897(4) 0.601(2) 0.058(17) Uiso 0.050(4) 1 d PD B 20
N115 N -0.0781(3) 0.2218(3) 0.04832(15) 0.0528(9) Uani 1 1 d . . .
O115 O -0.0386(3) 0.1401(3) 0.03819(16) 0.0753(9) Uani 1 1 d . . .
O215 O -0.0338(3) 0.2866(2) 0.09629(13) 0.0663(9) Uani 1 1 d . . .
O315 O -0.1666(3) 0.2391(3) 0.01151(15) 0.0769(10) Uani 1 1 d . . .
O116 O 0.2615(9) 0.6577(8) 0.7455(5) 0.084(4) Uiso 0.398(8) 1 d P C 3
H11U H 0.2964 0.6078 0.7404 0.126 Uiso 0.398(8) 1 calc PR C 3
C116 C 0.3564(14) 0.7765(12) 0.7605(7) 0.082(4) Uiso 0.398(8) 1 d P C 3
H11G H 0.3564 0.8081 0.8016 0.123 Uiso 0.398(8) 1 calc PR C 3
H11H H 0.3347 0.8265 0.7287 0.123 Uiso 0.398(8) 1 calc PR C 3
H11J H 0.4346 0.7656 0.7600 0.123 Uiso 0.398(8) 1 calc PR C 3
O117 O 0.3355(4) 0.6828(3) 0.78628(19) 0.0376(14) Uiso 0.602(8) 1 d P C 4
H117 H 0.3602 0.6280 0.7770 0.056 Uiso 0.602(8) 1 calc PR C 4
C117 C 0.3042(7) 0.7374(6) 0.7322(4) 0.0543(19) Uiso 0.602(8) 1 d P C 4
H11X H 0.2653 0.7950 0.7418 0.082 Uiso 0.602(8) 1 calc PR C 4
H11Y H 0.2509 0.6849 0.6997 0.082 Uiso 0.602(8) 1 calc PR C 4
H11Z H 0.3745 0.7704 0.7175 0.082 Uiso 0.602(8) 1 calc PR C 4
O118 O 0.1930(3) 0.1318(3) 0.03126(16) 0.0553(12) Uiso 0.832(8) 1 d P D 5
H11T H 0.1226 0.1311 0.0303 0.083 Uiso 0.832(8) 1 calc PR D 5
C118 C 0.2182(6) 0.1621(6) -0.0242(3) 0.072(2) Uiso 0.832(8) 1 d P D 5
H11Q H 0.1990 0.2332 -0.0330 0.107 Uiso 0.832(8) 1 calc PR D 5
H11B H 0.1722 0.1070 -0.0575 0.107 Uiso 0.832(8) 1 calc PR D 5
H11C H 0.3015 0.1679 -0.0222 0.107 Uiso 0.832(8) 1 calc PR D 5
O119 O 0.302(3) 0.128(3) 0.0207(15) 0.140(14) Uiso 0.168(8) 1 d P D 6
H11A H 0.3627 0.1777 0.0263 0.210 Uiso 0.168(8) 1 calc PR D 6
C119 C 0.224(2) 0.135(3) -0.0433(14) 0.050(7) Uiso 0.168(8) 1 d P D 6
H11N H 0.2684 0.1864 -0.0672 0.076 Uiso 0.168(8) 1 calc PR D 6
H11O H 0.1552 0.1604 -0.0380 0.076 Uiso 0.168(8) 1 calc PR D 6
H11P H 0.2001 0.0623 -0.0657 0.076 Uiso 0.168(8) 1 calc PR D 6
N120 N 0.4704(10) 0.9900(8) -0.0577(5) 0.088(3) Uiso 0.50 1 d P . 6
O120 O 0.5561(7) 0.9800(7) -0.0128(4) 0.096(2) Uiso 0.50 1 d P . 6
O220 O 0.3712(10) 0.9720(9) -0.0477(5) 0.127(3) Uiso 0.50 1 d P . 6
O320 O 0.4872(3) 1.0076(3) -0.10701(17) 0.0688(9) Uiso 0.50 1 d P E 6
N121 N 0.4565(5) 0.5726(5) -0.0208(3) 0.0478(16) Uiso 0.50 1 d PD . 6
O121 O 0.4127(5) 0.4892(5) -0.0528(3) 0.0581(14) Uiso 0.50 1 d PD . 6
O221 O 0.5463(4) 0.5756(4) 0.0254(2) 0.0474(12) Uiso 0.50 1 d PD . 6
O321 O 0.4086(7) 0.6504(7) -0.0258(4) 0.068(2) Uiso 0.50 1 d PD F 6
O122 O 0.6162(6) 0.3837(6) 0.0301(3) 0.0282(15) Uiso 0.40 1 d P G 9
C122 C 0.5375(8) 0.2763(8) 0.0179(5) 0.040(2) Uiso 0.40 1 d P G 9
H12A H 0.5725 0.2266 -0.0033 0.060 Uiso 0.40 1 calc PR G 9
H12B H 0.4631 0.2825 -0.0088 0.060 Uiso 0.40 1 calc PR G 9
H12C H 0.5240 0.2474 0.0573 0.060 Uiso 0.40 1 calc PR G 9
H12D H 0.5838 0.4299 0.0110 0.060 Uiso 0.40 1 d PR G 9
C123 C 0.4365(13) 0.9009(12) -0.1261(7) 0.088(4) Uiso 0.40 1 d P H 10
H23A H 0.4030 0.8648 -0.0929 0.133 Uiso 0.40 1 calc PR H 10
H23B H 0.4955 0.8637 -0.1356 0.133 Uiso 0.40 1 calc PR H 10
H23C H 0.3747 0.8972 -0.1636 0.133 Uiso 0.40 1 calc PR H 10
O123 O 0.4872(3) 1.0076(3) -0.10701(17) 0.0688(9) Uiso 0.40 1 d P H 10
H12Z H 0.4731 1.0242 -0.0745 0.103 Uiso 0.40 1 d PR H 10
O1W O 0.658(4) 1.138(3) 0.0978(19) 0.095(12) Uiso 0.10 1 d P I 30
O2W O 0.530(3) 0.314(3) 0.0513(15) 0.059(7) Uiso 0.10 1 d P J 30

loop_
_atom_site_aniso_label
_atom_site_aniso_U_11
_atom_site_aniso_U_22
_atom_site_aniso_U_33
_atom_site_aniso_U_23
_atom_site_aniso_U_13
_atom_site_aniso_U_12
Co1 0.02107(19) 0.01977(19) 0.0187(2) -0.00167(14) 0.00447(16) 0.00310(14)
Co2 0.0335(2) 0.01919(19) 0.0215(2) -0.00121(15) 0.00776(18) 0.00561(16)
Co3 0.01818(18) 0.01882(18) 0.0200(2) -0.00215(14) 0.00299(15) 0.00388(14)
Co4 0.0249(3) 0.0274(3) 0.0246(3) 0.00011(18) 0.0107(2) 0.00379(18)
O11 0.0260(11) 0.0293(11) 0.0247(11) -0.0030(9) 0.0025(9) 0.0048(9)
O21 0.0293(11) 0.0287(11) 0.0272(12) -0.0024(9) 0.0041(9) 0.0044(9)
N11 0.0332(16) 0.0475(18) 0.0427(18) 0.0085(14) -0.0069(14) -0.0078(13)
C11 0.0243(14) 0.0326(16) 0.0191(15) -0.0081(12) 0.0060(12) 0.0026(12)
C21 0.0232(15) 0.0357(17) 0.0314(18) -0.0005(14) 0.0013(14) 0.0025(13)
C31 0.0389(19) 0.042(2) 0.033(2) 0.0056(15) -0.0039(16) 0.0029(15)
C41 0.035(2) 0.075(3) 0.049(3) -0.007(2) 0.0038(18) 0.0202(19)
O12 0.0212(10) 0.0236(10) 0.0249(11) -0.0056(8) 0.0039(9) 0.0053(8)
O22 0.0239(10) 0.0263(11) 0.0248(11) -0.0038(8) 0.0015(9) 0.0086(8)
N12 0.0271(13) 0.0272(13) 0.0260(14) -0.0019(10) 0.0068(11) 0.0115(10)
C12 0.0200(13) 0.0214(14) 0.0251(16) 0.0014(12) 0.0063(12) 0.0028(11)
C22 0.0206(13) 0.0236(14) 0.0263(16) -0.0034(12) 0.0049(12) 0.0059(11)
C32 0.0367(17) 0.0325(17) 0.0322(18) 0.0001(14) 0.0006(15) 0.0171(14)
C42 0.0243(15) 0.0341(18) 0.056(2) 0.0014(16) 0.0165(16) 0.0070(13)
O13 0.0306(11) 0.0272(11) 0.0283(12) 0.0058(9) 0.0048(10) 0.0047(9)
O23 0.0389(13) 0.0348(12) 0.0298(13) 0.0058(10) 0.0099(11) 0.0079(10)
N13 0.0535(19) 0.0413(17) 0.0348(17) 0.0120(13) 0.0030(15) 0.0093(14)
C13 0.0305(16) 0.0254(15) 0.0311(18) 0.0022(13) 0.0000(14) -0.0002(12)
C23 0.051(2) 0.0319(17) 0.0306(19) 0.0046(14) 0.0086(16) 0.0086(15)
C33 0.072(3) 0.0326(19) 0.045(2) 0.0047(17) 0.000(2) 0.0140(19)
C43 0.050(2) 0.050(2) 0.048(2) 0.0124(18) 0.0062(19) 0.0226(18)
O14 0.0260(10) 0.0190(9) 0.0212(11) -0.0010(8) 0.0079(9) 0.0027(8)
O24 0.0262(10) 0.0238(10) 0.0215(11) -0.0011(8) 0.0058(9) 0.0015(8)
N14 0.0495(17) 0.0247(14) 0.0337(16) -0.0033(11) 0.0149(14) -0.0033(12)
C14 0.0208(13) 0.0213(14) 0.0221(16) 0.0003(11) 0.0068(12) 0.0069(11)
C24 0.0270(14) 0.0178(13) 0.0237(16) -0.0012(11) 0.0090(13) 0.0000(11)
C34 0.0279(16) 0.0305(17) 0.070(3) 0.0087(17) 0.0180(18) 0.0038(13)
C44 0.043(2) 0.0336(18) 0.043(2) 0.0139(16) 0.0055(17) -0.0038(15)
O15 0.0206(9) 0.0213(10) 0.0222(11) -0.0014(8) 0.0061(8) 0.0019(8)
O25 0.0296(11) 0.0278(11) 0.0291(12) -0.0016(9) 0.0124(10) 0.0015(9)
N15 0.0195(11) 0.0221(12) 0.0250(13) -0.0023(10) 0.0006(10) 0.0046(9)
C15 0.0187(13) 0.0236(14) 0.0274(16) 0.0017(12) 0.0043(12) 0.0058(11)
C25 0.0242(14) 0.0233(14) 0.0227(16) -0.0015(11) 0.0050(12) 0.0003(11)
C35 0.083(3) 0.0232(17) 0.031(2) 0.0001(14) 0.0082(19) 0.0123(17)
C45 0.0263(17) 0.068(3) 0.034(2) -0.0065(18) 0.0074(16) -0.0094(16)
O16 0.0236(10) 0.0282(11) 0.0192(11) -0.0043(8) 0.0062(9) 0.0046(8)
O26 0.0324(11) 0.0253(11) 0.0219(11) -0.0033(8) 0.0077(9) 0.0046(9)
N16 0.0422(16) 0.0433(17) 0.0344(16) -0.0015(13) 0.0190(14) 0.0054(13)
C16 0.0233(14) 0.0315(16) 0.0215(16) -0.0021(12) 0.0037(12) 0.0076(12)
C26 0.0378(18) 0.0364(18) 0.0277(18) -0.0023(14) 0.0135(15) 0.0054(14)
C36 0.055(2) 0.054(2) 0.0258(19) 0.0050(16) 0.0049(17) 0.0104(18)
C46 0.061(2) 0.046(2) 0.041(2) -0.0128(17) 0.026(2) 0.0089(18)
O17 0.0632(16) 0.0251(12) 0.0298(13) -0.0032(9) 0.0134(12) 0.0025(11)
C17 0.092(3) 0.036(2) 0.055(3) -0.0051(18) 0.032(3) -0.009(2)
O18 0.0666(17) 0.0524(16) 0.0362(14) 0.0103(12) 0.0148(13) 0.0393(14)
C18 0.049(2) 0.076(3) 0.049(3) 0.018(2) 0.013(2) 0.026(2)
O19 0.0246(10) 0.0279(11) 0.0232(11) -0.0024(8) 0.0045(9) 0.0085(8)
C19 0.0341(17) 0.0360(17) 0.0293(18) 0.0067(14) 0.0093(14) 0.0129(14)
O110 0.0268(11) 0.0314(12) 0.0340(13) -0.0077(9) 0.0005(10) 0.0135(9)
C110 0.073(3) 0.061(3) 0.061(3) -0.023(2) 0.001(2) 0.045(2)
O111 0.0368(13) 0.0489(15) 0.0371(14) 0.0032(11) 0.0136(11) 0.0013(11)
C111 0.038(2) 0.066(3) 0.066(3) 0.012(2) 0.017(2) -0.0017(19)
N112 0.0303(14) 0.0275(13) 0.0296(15) 0.0036(11) 0.0056(12) 0.0067(11)
O112 0.0351(12) 0.0348(12) 0.0318(13) 0.0030(10) -0.0014(10) 0.0112(10)
O212 0.0459(14) 0.0313(12) 0.0351(14) 0.0040(10) -0.0164(12) 0.0011(10)
O312 0.0389(13) 0.0281(12) 0.0372(14) 0.0004(10) 0.0033(11) -0.0043(10)
N113 0.0386(17) 0.0482(19) 0.055(2) 0.0090(16) 0.0179(16) 0.0129(15)
O113 0.0419(14) 0.0382(14) 0.0559(17) 0.0014(12) 0.0146(13) 0.0165(11)
O213 0.0623(18) 0.0649(19) 0.0567(19) 0.0128(15) 0.0059(16) 0.0313(16)
O313 0.0538(17) 0.0433(16) 0.074(2) -0.0074(15) 0.0042(16) 0.0114(13)
N114 0.0216(12) 0.0233(13) 0.0399(16) -0.0014(11) 0.0102(12) 0.0007(10)
O114 0.0510(16) 0.0272(13) 0.077(2) 0.0082(13) 0.0398(16) 0.0176(12)
O214 0.0507(16) 0.0370(14) 0.0356(15) 0.0036(11) 0.0229(13) 0.0140(12)
O314 0.0360(14) 0.0482(15) 0.0308(14) 0.0083(11) 0.0094(11) 0.0196(11)
N1R 0.0216(12) 0.0233(13) 0.0399(16) -0.0014(11) 0.0102(12) 0.0007(10)
N115 0.079(2) 0.0449(19) 0.0320(18) -0.0023(15) -0.0015(18) 0.0222(18)
O115 0.091(2) 0.060(2) 0.078(2) -0.0089(17) 0.007(2) 0.0358(19)
O215 0.101(2) 0.0530(18) 0.0360(16) -0.0105(13) -0.0052(16) 0.0198(17)
O315 0.097(3) 0.065(2) 0.060(2) -0.0100(16) -0.0197(19) 0.0369(19)

loop_
_atom_type_symbol
_atom_type_description
_atom_type_scat_dispersion_real
_atom_type_scat_dispersion_imag
_atom_type_scat_source
C C 0.0033 0.0016 'International Tables Vol C Tables 4.2.6.8 and 6.1.1.4'
H H 0.0000 0.0000 'International Tables Vol C Tables 4.2.6.8 and 6.1.1.4'
N N 0.0061 0.0033 'International Tables Vol C Tables 4.2.6.8 and 6.1.1.4'
O O 0.0106 0.0060 'International Tables Vol C Tables 4.2.6.8 and 6.1.1.4'
Co Co 0.3494 0.9721 'International Tables Vol C Tables 4.2.6.8 and 6.1.1.4'

loop_
_geom_angle_atom_site_label_1
_geom_angle_atom_site_label_2
_geom_angle_atom_site_label_3
_geom_angle
O11 Co1 O12 88.47(9)
O11 Co1 O13 86.40(9)
O12 Co1 O13 89.31(8)
O11 Co1 O15 175.04(8)
O12 Co1 O15 91.44(8)
O13 Co1 O15 88.64(9)
O11 Co1 O16 90.52(9)
O12 Co1 O16 175.74(8)
O13 Co1 O16 94.76(9)
O15 Co1 O16 89.92(8)
O11 Co1 O14 93.49(9)
O12 Co1 O14 87.15(8)
O13 Co1 O14 176.45(8)
O15 Co1 O14 91.46(8)
O16 Co1 O14 88.78(8)
O26 Co2 O21 89.70(9)
O26 Co2 O14 98.72(8)
O21 Co2 O14 93.69(9)
O26 Co2 O17 80.99(9)
O21 Co2 O17 86.96(10)
O14 Co2 O17 179.29(9)
O26 Co2 N14 175.67(10)
O21 Co2 N14 94.54(11)
O14 Co2 N14 80.13(9)
O17 Co2 N14 100.11(10)
O26 Co2 O18 86.91(9)
O21 Co2 O18 176.50(8)
O14 Co2 O18 87.67(10)
O17 Co2 O18 91.67(11)
N14 Co2 O18 88.87(11)
O24 Co3 O22 90.76(9)
O24 Co3 O15 100.04(9)
O22 Co3 O15 94.07(8)
O24 Co3 O110 90.80(9)
O22 Co3 O110 175.85(8)
O15 Co3 O110 89.45(9)
O24 Co3 N15 179.15(9)
O22 Co3 N15 89.17(9)
O15 Co3 N15 79.12(9)
O110 Co3 N15 89.32(9)
O24 Co3 O19 88.57(9)
O22 Co3 O19 86.59(8)
O15 Co3 O19 171.35(8)
O110 Co3 O19 89.60(9)
N15 Co3 O19 92.26(10)
O25 Co4 O16 99.87(9)
O25 Co4 O23 87.85(9)
O16 Co4 O23 92.39(9)
O25 Co4 N16 178.93(10)
O16 Co4 N16 79.78(10)
O23 Co4 N16 91.15(11)
O25 Co4 O111 88.29(10)
O16 Co4 O111 171.69(9)
O23 Co4 O111 86.35(10)
N16 Co4 O111 92.02(11)
O25 Co4 O113 82.28(10)
O16 Co4 O113 93.00(9)
O23 Co4 O113 169.44(10)
N16 Co4 O113 98.74(11)
O111 Co4 O113 89.58(10)
O23 Co41 O25 112.5(7)
O23 Co41 C13 29.5(3)
O25 Co41 C13 91.2(4)
O23 Co41 O16 116.5(7)
O25 Co41 O16 91.5(4)
C13 Co41 O16 98.6(4)
O23 Co41 O111 106.5(6)
O25 Co41 O111 81.8(4)
C13 Co41 O111 125.3(5)
O16 Co41 O111 135.6(7)
O23 Co41 N16 111.5(7)
O25 Co41 N16 135.9(7)
C13 Co41 N16 130.7(6)
O16 Co41 N16 71.9(3)
O111 Co41 N16 82.9(4)
C11 O11 Co1 136.4(2)
C11 O21 Co2 123.92(19)
C21 N11 H114 109.5
C21 N11 H115 109.5
H114 N11 H115 109.5
C21 N11 H116 109.5
H114 N11 H116 109.5
H115 N11 H116 109.5
O11 C11 O21 128.0(3)
O11 C11 C21 115.1(3)
O21 C11 C21 116.9(3)
N11 C21 C41 109.9(3)
N11 C21 C31 107.7(3)
C41 C21 C31 111.4(3)
N11 C21 C11 107.7(3)
C41 C21 C11 108.2(3)
C31 C21 C11 111.8(3)
C21 C31 H311 109.5
C21 C31 H312 109.5
H311 C31 H312 109.5
C21 C31 H313 109.5
H311 C31 H313 109.5
H312 C31 H313 109.5
C21 C41 H411 109.5
C21 C41 H412 109.5
H411 C41 H412 109.5
C21 C41 H413 109.5
H411 C41 H413 109.5
H412 C41 H413 109.5
C12 O12 Co1 136.84(18)
C12 O22 Co3 124.39(18)
C22 N12 H121 109.5
C22 N12 H122 109.5
H121 N12 H122 109.5
C22 N12 H123 109.5
H121 N12 H123 109.5
H122 N12 H123 109.5
O12 C12 O22 127.5(3)
O12 C12 C22 116.1(3)
O22 C12 C22 116.4(2)
N12 C22 C32 108.6(2)
N12 C22 C42 108.7(2)
C32 C22 C42 112.1(3)
N12 C22 C12 107.6(2)
C32 C22 C12 109.2(2)
C42 C22 C12 110.5(2)
C22 C32 H321 109.5
C22 C32 H322 109.5
H321 C32 H322 109.5
C22 C32 H323 109.5
H321 C32 H323 109.5
H322 C32 H323 109.5
C22 C42 H421 109.5
C22 C42 H422 109.5
H421 C42 H422 109.5
C22 C42 H423 109.5
H421 C42 H423 109.5
H422 C42 H423 109.5
C13 O13 Co1 133.7(2)
C13 O23 Co4 124.5(2)
C23 N13 H131 109.5
C23 N13 H132 109.5
H131 N13 H132 109.5
C23 N13 H133 109.5
H131 N13 H133 109.5
H132 N13 H133 109.5
O13 C13 O23 128.1(3)
O13 C13 C23 115.1(3)
O23 C13 C23 116.8(3)
C43 C23 N13 108.8(3)
C43 C23 C33 111.9(3)
N13 C23 C33 108.2(3)
C43 C23 C13 111.4(3)
N13 C23 C13 107.3(3)
C33 C23 C13 109.0(3)
C23 C33 H331 109.5
C23 C33 H332 109.5
H331 C33 H332 109.5
C23 C33 H333 109.5
H331 C33 H333 109.5
H332 C33 H333 109.5
C23 C43 H431 109.5
C23 C43 H432 109.5
H431 C43 H432 109.5
C23 C43 H433 109.5
H431 C43 H433 109.5
H432 C43 H433 109.5
C14 O14 Co2 116.40(17)
C14 O14 Co1 126.79(17)
Co2 O14 Co1 112.39(9)
C14 O24 Co3 133.80(18)
C24 N14 Co2 112.05(17)
C24 N14 H141 109.2
Co2 N14 H141 109.2
C24 N14 H142 109.2
Co2 N14 H142 109.2
H141 N14 H142 107.9
O24 C14 O14 124.7(2)
O24 C14 C24 117.6(2)
O14 C14 C24 117.6(3)
N14 C24 C44 110.4(2)
N14 C24 C34 109.5(3)
C44 C24 C34 111.3(3)
N14 C24 C14 108.9(2)
C44 C24 C14 111.5(2)
C34 C24 C14 105.1(2)
C24 C34 H341 109.5
C24 C34 H342 109.5
H341 C34 H342 109.5
C24 C34 H343 109.5
H341 C34 H343 109.5
H342 C34 H343 109.5
C24 C44 H441 109.5
C24 C44 H442 109.5
H441 C44 H442 109.5
C24 C44 H443 109.5
H441 C44 H443 109.5
H442 C44 H443 109.5
C15 O15 Co3 116.47(19)
C15 O15 Co1 126.00(18)
Co3 O15 Co1 113.46(9)
C15 O25 Co4 131.98(19)
C25 N15 Co3 113.67(18)
C25 N15 H151 108.8
Co3 N15 H151 108.8
C25 N15 H152 108.8
Co3 N15 H152 108.8
H151 N15 H152 107.7
O25 C15 O15 124.7(3)
O25 C15 C25 116.1(2)
O15 C15 C25 119.1(2)
N15 C25 C45 109.8(3)
N15 C25 C15 109.7(2)
C45 C25 C15 109.2(3)
N15 C25 C35 109.6(2)
C45 C25 C35 111.1(3)
C15 C25 C35 107.3(2)
C25 C35 H351 109.5
C25 C35 H352 109.5
H351 C35 H352 109.5
C25 C35 H353 109.5
H351 C35 H353 109.5
H352 C35 H353 109.5
C25 C45 H451 109.5
C25 C45 H452 109.5
H451 C45 H452 109.5
C25 C45 H453 109.5
H451 C45 H453 109.5
H452 C45 H453 109.5
C16 O16 Co4 116.30(17)
C16 O16 Co1 124.12(18)
Co4 O16 Co1 112.31(10)
C16 O26 Co2 133.7(2)
C26 N16 Co4 112.64(19)
C26 N16 H161 109.1
Co4 N16 H161 109.1
C26 N16 H162 109.1
Co4 N16 H162 109.1
H161 N16 H162 107.8
O26 C16 O16 124.8(3)
O26 C16 C26 117.6(3)
O16 C16 C26 117.5(3)
N16 C26 C46 112.1(3)
N16 C26 C16 109.1(3)
C46 C26 C16 111.4(3)
N16 C26 C36 109.4(3)
C46 C26 C36 109.9(3)
C16 C26 C36 104.7(2)
C26 C36 H361 109.5
C26 C36 H362 109.5
H361 C36 H362 109.5
C26 C36 H363 109.5
H361 C36 H363 109.5
H362 C36 H363 109.5
C26 C46 H461 109.5
C26 C46 H462 109.5
H461 C46 H462 109.5
C26 C46 H463 109.5
H461 C46 H463 109.5
H462 C46 H463 109.5
C17 O17 Co2 121.7(2)
C17 O17 H17 109.5
Co2 O17 H17 109.0
O17 C17 H171 109.5
O17 C17 H172 109.5
H171 C17 H172 109.5
O17 C17 H173 109.5
H171 C17 H173 109.5
H172 C17 H173 109.5
C18 O18 Co2 128.4(2)
C18 O18 H18 109.5
Co2 O18 H18 103.1
O18 C18 H181 109.5
O18 C18 H182 109.5
H181 C18 H182 109.5
O18 C18 H183 109.5
H181 C18 H183 109.5
H182 C18 H183 109.5
C19 O19 Co3 122.03(17)
C19 O19 H19 109.5
Co3 O19 H19 108.0
O19 C19 H19A 109.5
O19 C19 H19B 109.5
H19A C19 H19B 109.5
O19 C19 H19C 109.5
H19A C19 H19C 109.5
H19B C19 H19C 109.5
C110 O110 Co3 126.8(2)
C110 O110 H118 109.5
Co3 O110 H118 123.6
O110 C110 H11K 109.5
O110 C110 H11L 109.5
H11K C110 H11L 109.5
O110 C110 H11M 109.5
H11K C110 H11M 109.5
H11L C110 H11M 109.5
C111 O111 Co4 124.3(2)
C111 O111 H111 109.4
Co4 O111 H111 109.0
O111 C111 H11D 109.5
O111 C111 H11E 109.5
H11D C111 H11E 109.5
O111 C111 H11F 109.5
H11D C111 H11F 109.5
H11E C111 H11F 109.5
O112 N112 O212 120.6(3)
O112 N112 O312 120.8(3)
O212 N112 O312 118.6(2)
O213 N113 O313 120.7(3)
O213 N113 O113 119.6(3)
O313 N113 O113 119.8(3)
N113 O113 Co4 128.2(2)
O214 N114 O114 120.3(3)
O214 N114 O314 118.5(2)
O114 N114 O314 121.1(3)
O115 N115 O315 120.1(3)
O115 N115 O215 121.7(4)
O315 N115 O215 118.2(3)
C119 O119 H11A 109.5
O320 N120 O220 121.6(12)
O320 N120 O120 119.8(10)
O220 N120 O120 118.4(11)
O121 N121 O321 120.1(8)
O121 N121 O221 119.7(6)
O321 N121 O221 119.5(7)
C122 O122 H12D 109.5

loop_
_geom_bond_atom_site_label_1
_geom_bond_atom_site_label_2
_geom_bond_distance
_geom_bond_site_symmetry_2
Co1 O11 2.064(2) .
Co1 O12 2.082(2) .
Co1 O13 2.098(2) .
Co1 O15 2.106(2) .
Co1 O16 2.114(2) .
Co1 O14 2.139(2) .
Co2 O26 2.059(2) .
Co2 O21 2.073(2) .
Co2 O14 2.075(2) .
Co2 O17 2.122(3) .
Co2 N14 2.127(3) .
Co2 O18 2.131(3) .
Co3 O24 2.059(2) .
Co3 O22 2.068(2) .
Co3 O15 2.091(2) .
Co3 O110 2.116(2) .
Co3 N15 2.121(3) .
Co3 O19 2.138(2) .
Co4 O25 2.070(2) .
Co4 O16 2.087(2) .
Co4 O23 2.090(2) .
Co4 N16 2.102(3) .
Co4 O111 2.136(2) .
Co4 O113 2.169(3) .
Co41 O23 1.229(14) .
Co41 O25 2.183(12) .
Co41 C13 2.185(14) .
Co41 O16 2.259(11) .
Co41 O111 2.291(11) .
Co41 N16 2.317(12) .
O11 C11 1.257(4) .
O21 C11 1.261(4) .
N11 C21 1.506(4) .
N11 H114 0.9100 .
N11 H115 0.9100 .
N11 H116 0.9100 .
C11 C21 1.545(4) .
C21 C41 1.522(5) .
C21 C31 1.528(5) .
C31 H311 0.9800 .
C31 H312 0.9800 .
C31 H313 0.9800 .
C41 H411 0.9800 .
C41 H412 0.9800 .
C41 H413 0.9800 .
O12 C12 1.250(3) .
O22 C12 1.265(4) .
N12 C22 1.491(4) .
N12 H121 0.9100 .
N12 H122 0.9100 .
N12 H123 0.9100 .
C12 C22 1.545(4) .
C22 C32 1.527(4) .
C22 C42 1.529(4) .
C32 H321 0.9800 .
C32 H322 0.9800 .
C32 H323 0.9800 .
C42 H421 0.9800 .
C42 H422 0.9800 .
C42 H423 0.9800 .
O13 C13 1.255(4) .
O23 C13 1.268(4) .
N13 C23 1.515(4) .
N13 H131 0.9100 .
N13 H132 0.9100 .
N13 H133 0.9100 .
C13 C23 1.556(4) .
C23 C43 1.506(5) .
C23 C33 1.523(5) .
C33 H331 0.9800 .
C33 H332 0.9800 .
C33 H333 0.9800 .
C43 H431 0.9800 .
C43 H432 0.9800 .
C43 H433 0.9800 .
O14 C14 1.288(3) .
O24 C14 1.241(3) .
N14 C24 1.493(4) .
N14 H141 0.9200 .
N14 H142 0.9200 .
C14 C24 1.551(4) .
C24 C44 1.512(4) .
C24 C34 1.532(4) .
C34 H341 0.9800 .
C34 H342 0.9800 .
C34 H343 0.9800 .
C44 H441 0.9800 .
C44 H442 0.9800 .
C44 H443 0.9800 .
O15 C15 1.286(3) .
O25 C15 1.245(3) .
N15 C25 1.488(4) .
N15 H151 0.9200 .
N15 H152 0.9200 .
C15 C25 1.536(4) .
C25 C45 1.524(4) .
C25 C35 1.546(4) .
C35 H351 0.9800 .
C35 H352 0.9800 .
C35 H353 0.9800 .
C45 H451 0.9800 .
C45 H452 0.9800 .
C45 H453 0.9800 .
O16 C16 1.289(4) .
O26 C16 1.237(4) .
N16 C26 1.483(4) .
N16 H161 0.9200 .
N16 H162 0.9200 .
C16 C26 1.540(4) .
C26 C46 1.532(5) .
C26 C36 1.548(5) .
C36 H361 0.9800 .
C36 H362 0.9800 .
C36 H363 0.9800 .
C46 H461 0.9800 .
C46 H462 0.9800 .
C46 H463 0.9800 .
O17 C17 1.433(5) .
O17 H17 0.8400 .
C17 H171 0.9800 .
C17 H172 0.9800 .
C17 H173 0.9800 .
O18 C18 1.392(4) .
O18 H18 0.8400 .
C18 H181 0.9800 .
C18 H182 0.9800 .
C18 H183 0.9800 .
O19 C19 1.444(3) .
O19 H19 0.8400 .
C19 H19A 0.9800 .
C19 H19B 0.9800 .
C19 H19C 0.9800 .
O110 C110 1.410(4) .
O110 H118 0.8400 .
C110 H11K 0.9800 .
C110 H11L 0.9800 .
C110 H11M 0.9800 .
O111 C111 1.420(5) .
O111 H111 0.8400 .
C111 H11D 0.9800 .
C111 H11E 0.9800 .
C111 H11F 0.9800 .
N112 O112 1.243(3) .
N112 O212 1.254(3) .
N112 O312 1.264(3) .
N113 O213 1.253(4) .
N113 O313 1.266(4) .
N113 O113 1.270(4) .
N114 O214 1.242(3) .
N114 O114 1.244(3) .
N114 O314 1.265(3) .
N115 O115 1.250(4) .
N115 O315 1.257(4) .
N115 O215 1.263(4) .
O116 C116 1.65(2) .
O116 H11U 0.8400 .
C116 H11G 0.9800 .
C116 H11H 0.9800 .
C116 H11J 0.9800 .
O117 C117 1.409(9) .
O117 H117 0.8400 .
C117 H11X 0.9800 .
C117 H11Y 0.9800 .
C117 H11Z 0.9800 .
O118 C118 1.361(7) .
O118 H11T 0.8400 .
C118 H11Q 0.9800 .
C118 H11B 0.9800 .
C118 H11C 0.9800 .
O119 C119 1.53(4) .
O119 H11A 0.8400 .
C119 H11N 0.9800 .
C119 H11O 0.9800 .
C119 H11P 0.9800 .
N120 O320 1.162(10) .
N120 O220 1.232(12) .
N120 O120 1.298(12) .
N120 O120 1.697(13) 2_675
N120 H12Z 0.5716 .
O120 O220 1.465(12) 2_675
O120 N120 1.697(13) 2_675
O120 O120 1.727(15) 2_675
O220 O120 1.465(12) 2_675
O320 H12Z 0.8018 .
N121 O121 1.200(7) .
N121 O321 1.228(8) .
N121 O221 1.311(7) .
N121 O221 1.849(8) 2_665
O121 O221 1.155(7) 2_665
O221 O121 1.155(7) 2_665
O221 N121 1.849(8) 2_665
O122 C122 1.452(12) .
O122 H12D 0.8381 .
C122 H12A 0.9800 .
C122 H12B 0.9800 .
C122 H12C 0.9800 .
C123 H23A 0.9800 .
C123 H23B 0.9800 .
C123 H23C 0.9800 .

loop_
_geom_hbond_atom_site_label_D
_geom_hbond_atom_site_label_H
_geom_hbond_atom_site_label_A
_geom_hbond_distance_DH
_geom_hbond_distance_HA
_geom_hbond_distance_DA
_geom_hbond_angle_DHA
_geom_hbond_site_symmetry_A
N11 H114 O122 0.91 1.85 2.744(7) 168.2 1_455
N11 H114 O321 0.91 2.11 2.977(9) 159.7 2_565
N11 H114 O2W 0.91 2.49 3.28(3) 145.4 1_455
N11 H114 O121 0.91 2.50 3.296(7) 146.3 2_565
N11 H115 O117 0.91 1.90 2.763(5) 157.1 2_566
N11 H115 O116 0.91 2.12 3.021(11) 170.2 2_566
N11 H116 O215 0.91 2.07 2.964(5) 168.9 .
N12 H121 O212 0.91 2.04 2.921(4) 161.8 2_676
N12 H122 O314 0.91 2.05 2.829(4) 142.3 .
N12 H122 O1R 0.91 2.17 3.08(3) 173.6 .
N12 H123 O2R 0.91 1.80 2.50(4) 132.1 2_576
N12 H123 O314 0.91 2.03 2.887(3) 157.4 2_576
N12 H123 O214 0.91 2.49 3.205(4) 135.3 2_576
N12 H123 N1R 0.91 2.62 3.475(4) 156.0 2_576
N13 H131 O315 0.91 2.02 2.922(5) 172.2 2_565
N13 H132 O320 0.91 2.01 2.911(5) 172.4 2_675
N13 H132 O123 0.91 2.01 2.911(5) 172.4 2_675
N13 H132 O120 0.91 2.43 2.966(8) 117.8 2_675
N13 H133 O118 0.91 1.91 2.817(4) 175.2 1_565
N13 H133 O119 0.91 1.93 2.71(3) 141.6 1_565
N14 H141 O3R 0.92 2.44 3.22(5) 142.1 2_566
N14 H141 O214 0.92 2.53 3.112(4) 121.5 2_566
N14 H142 O212 0.92 2.40 3.283(4) 161.9 2_666
N15 H151 O112 0.92 2.38 3.295(3) 176.0 2_676
N15 H152 O112 0.92 2.18 3.100(4) 173.1 .
N16 H162 O313 0.92 2.36 2.924(4) 119.5 .
O17 H17 O215 0.84 2.00 2.756(4) 149.0 .
O18 H18 O312 0.84 2.22 2.875(3) 134.9 2_666
O18 H18 O212 0.84 2.24 3.050(4) 160.7 2_666
O19 H19 O114 0.84 2.00 2.747(3) 147.7 .
O19 H19 O1R 0.84 2.09 2.93(3) 179.3 .
O110 H118 O312 0.84 1.95 2.791(4) 173.6 .
O111 H111 O320 0.84 1.93 2.763(4) 171.0 2_675
O111 H111 O123 0.84 1.93 2.763(4) 171.0 2_675
O116 H11U O213 0.84 2.18 2.966(10) 154.7 2_666
O116 H11U O313 0.84 2.43 3.181(10) 148.9 2_666
O117 H117 O313 0.84 1.97 2.785(5) 162.5 2_666
O118 H11T O115 0.84 2.01 2.843(5) 172.9 .
